data_7013528
loop_
_publ_author_name
'Steel, Peter J.'
'Sumby, Christopher J.'

_publ_section_title
;
 Coordination chemistry of di-2-pyridylmethane and related bridging
 ligands with silver(i), copper(ii), palladium(ii) and zinc(ii)
;
_journal_issue 23
_journal_name_full 'Dalton Transactions'
_journal_page_first 4505
_journal_paper_doi 10.1039/b309479k
_journal_year 2003
_chemical_formula_sum 'C30 H32 N4 O10 Zn2'
_chemical_formula_weight 739.34
_chemical_name_common 24
_chemical_name_systematic
;
?
;
_space_group_IT_number 2
_symmetry_cell_setting triclinic
_symmetry_space_group_name_Hall '-P 1'
_symmetry_space_group_name_H-M 'P -1'
_atom_sites_solution_hydrogens geom
_atom_sites_solution_primary direct
_atom_sites_solution_secondary difmap
_audit_creation_method SHELXL-97
_cell_angle_alpha 78.723(3)
_cell_angle_beta 82.103(3)
_cell_angle_gamma 88.974(3)
_cell_formula_units_Z 1
_cell_length_a 8.435(2)
_cell_length_b 8.818(2)
_cell_length_c 10.670(3)
_cell_measurement_reflns_used 6765
_cell_measurement_temperature 168(2)
_cell_measurement_theta_max 26.38
_cell_measurement_theta_min 2.36
_cell_volume 770.9(3)
_computing_cell_refinement 'Bruker SMART'
_computing_data_collection 'Bruker SMART'
_computing_data_reduction 'Bruker SAINT'
_computing_molecular_graphics 'Bruker SHELXTL'
_computing_publication_material 'Bruker SHELXTL'
_computing_structure_refinement 'SHELXL-97 (Sheldrick, 1997)'
_computing_structure_solution 'SHELXS-97 (Sheldrick, 1990)'
_diffrn_ambient_temperature 168(2)
_diffrn_measured_fraction_theta_full 0.966
_diffrn_measured_fraction_theta_max 0.966
_diffrn_measurement_device_type 'CCD area detector'
_diffrn_measurement_method 'phi and omega scans'
_diffrn_radiation_monochromator graphite
_diffrn_radiation_source 'fine-focus sealed tube'
_diffrn_radiation_type MoK\a
_diffrn_radiation_wavelength 0.71073
_diffrn_reflns_av_R_equivalents 0.0192
_diffrn_reflns_av_sigmaI/netI 0.0172
_diffrn_reflns_limit_h_max 10
_diffrn_reflns_limit_h_min -5
_diffrn_reflns_limit_k_max 10
_diffrn_reflns_limit_k_min -10
_diffrn_reflns_limit_l_max 13
_diffrn_reflns_limit_l_min -13
_diffrn_reflns_number 9413
_diffrn_reflns_theta_full 26.38
_diffrn_reflns_theta_max 26.38
_diffrn_reflns_theta_min 2.36
_exptl_absorpt_coefficient_mu 1.620
_exptl_absorpt_correction_T_max 1.000000
_exptl_absorpt_correction_T_min 0.835616
_exptl_absorpt_correction_type multi-scan
_exptl_absorpt_process_details 'Blessing, Acta Cryst. (1995) A51 33-38'
_exptl_crystal_colour colourless
_exptl_crystal_density_diffrn 1.592
_exptl_crystal_density_meas 0
_exptl_crystal_density_method 'not measured'
_exptl_crystal_description block
_exptl_crystal_F_000 380
_exptl_crystal_size_max 0.56
_exptl_crystal_size_mid 0.40
_exptl_crystal_size_min 0.29
_refine_diff_density_max 0.487
_refine_diff_density_min -0.480
_refine_diff_density_rms 0.071
_refine_ls_extinction_method none
_refine_ls_goodness_of_fit_ref 1.081
_refine_ls_hydrogen_treatment mixed
_refine_ls_matrix_type full
_refine_ls_number_parameters 208
_refine_ls_number_reflns 3050
_refine_ls_number_restraints 0
_refine_ls_restrained_S_all 1.081
_refine_ls_R_factor_all 0.0312
_refine_ls_R_factor_gt 0.0286
_refine_ls_shift/su_max 0.002
_refine_ls_shift/su_mean 0.000
_refine_ls_structure_factor_coef Fsqd
_refine_ls_weighting_details 'calc w=1/[\s^2^(Fo^2^)+(0.0429P)^2^+0.5256P] where P=(Fo^2^+2Fc^2^)/3'
_refine_ls_weighting_scheme calc
_refine_ls_wR_factor_gt 0.0753
_refine_ls_wR_factor_ref 0.0763
_reflns_number_gt 2831
_reflns_number_total 3050
_reflns_threshold_expression >2sigma(I)
_cod_data_source_file b309479k.txt
_cod_data_source_block Compound-24
_cod_depositor_comments
;
The following automatic conversions were performed:
'_symmetry_cell_setting' value 'Triclinic' changed to 'triclinic'
according to '/home/saulius/struct/CIF-dictionaries/cif_core.dic'
dictionary named 'cif_core.dic' version 2.4.1 from 2010-06-29.

Automatic conversion script
Id: cif_fix_enum 1527 2010-12-29 10:47:43Z saulius 
;
_cod_original_cell_volume 771.0(3)
_cod_original_sg_symbol_H-M P-1
_cod_database_code 7013528

loop_
_symmetry_equiv_pos_as_xyz
'x, y, z'
'-x, -y, -z'

loop_
_atom_site_label
_atom_site_type_symbol
_atom_site_fract_x
_atom_site_fract_y
_atom_site_fract_z
_atom_site_U_iso_or_equiv
_atom_site_adp_type
_atom_site_occupancy
_atom_site_symmetry_multiplicity
_atom_site_calc_flag
_atom_site_refinement_flags
_atom_site_disorder_assembly
_atom_site_disorder_group
Zn1 Zn -0.18441(3) -0.24715(3) -0.18151(2) 0.01930(9) Uani 1 1 d . . .
C1 C -0.0630(2) 0.0013(2) -0.03182(19) 0.0167(4) Uani 1 1 d . . .
N11 N -0.2866(2) -0.17724(19) -0.01213(16) 0.0176(3) Uani 1 1 d . . .
C12 C -0.2221(2) -0.0640(2) 0.03430(18) 0.0168(4) Uani 1 1 d . . .
C13 C -0.3019(2) -0.0028(2) 0.13629(19) 0.0210(4) Uani 1 1 d . . .
H13A H -0.2539 0.0776 0.1663 0.025 Uiso 1 1 calc R . .
C14 C -0.4517(3) -0.0604(2) 0.1933(2) 0.0233(4) Uani 1 1 d . . .
H14A H -0.5094 -0.0187 0.2615 0.028 Uiso 1 1 calc R . .
C15 C -0.5158(2) -0.1802(2) 0.1489(2) 0.0237(4) Uani 1 1 d . . .
H15A H -0.6165 -0.2246 0.1885 0.028 Uiso 1 1 calc R . .
C16 C -0.4311(2) -0.2344(2) 0.0460(2) 0.0219(4) Uani 1 1 d . . .
H16A H -0.4769 -0.3153 0.0151 0.026 Uiso 1 1 calc R . .
N21 N -0.1133(2) -0.0017(2) -0.24940(16) 0.0203(4) Uani 1 1 d . . .
C22 C -0.0597(2) 0.0811(2) -0.16975(19) 0.0170(4) Uani 1 1 d . . .
C23 C -0.0128(2) 0.2355(2) -0.2110(2) 0.0211(4) Uani 1 1 d . . .
H23A H 0.0223 0.2920 -0.1526 0.025 Uiso 1 1 calc R . .
C24 C -0.0182(3) 0.3057(3) -0.3390(2) 0.0253(5) Uani 1 1 d . . .
H24A H 0.0130 0.4110 -0.3690 0.030 Uiso 1 1 calc R . .
C25 C -0.0698(3) 0.2201(3) -0.4222(2) 0.0275(5) Uani 1 1 d . . .
H25A H -0.0727 0.2648 -0.5104 0.033 Uiso 1 1 calc R . .
C26 C -0.1169(3) 0.0681(3) -0.3735(2) 0.0252(5) Uani 1 1 d . . .
H26A H -0.1536 0.0099 -0.4301 0.030 Uiso 1 1 calc R . .
C30 C -0.3480(3) -0.3312(3) -0.3816(2) 0.0261(5) Uani 1 1 d . . .
O30 O -0.32586(18) -0.22421(18) -0.31858(15) 0.0269(3) Uani 1 1 d . . .
O31 O -0.3185(2) -0.4702(2) -0.34749(18) 0.0379(4) Uani 1 1 d . . .
C31 C -0.4139(3) -0.2756(3) -0.5078(2) 0.0398(6) Uani 1 1 d . . .
H31A H -0.4263 -0.3636 -0.5493 0.060 Uiso 1 1 calc R . .
H31B H -0.3398 -0.1997 -0.5648 0.060 Uiso 1 1 calc R . .
H31C H -0.5182 -0.2275 -0.4907 0.060 Uiso 1 1 calc R . .
O40 O 0.02278(19) -0.32272(19) -0.25638(15) 0.0294(4) Uani 1 1 d . . .
C40 C 0.1209(3) -0.3575(2) -0.1755(2) 0.0221(4) Uani 1 1 d . . .
O41 O 0.0919(2) -0.34105(19) -0.06143(15) 0.0311(4) Uani 1 1 d . . .
C41 C 0.2798(3) -0.4193(3) -0.2256(3) 0.0356(6) Uani 1 1 d . . .
H41A H 0.3463 -0.4423 -0.1559 0.053 Uiso 1 1 calc R . .
H41B H 0.3340 -0.3419 -0.2963 0.053 Uiso 1 1 calc R . .
H41C H 0.2624 -0.5141 -0.2571 0.053 Uiso 1 1 calc R . .
O50 O -0.27559(19) -0.47736(17) -0.10296(15) 0.0267(3) Uani 1 1 d . . .
H50A H -0.2750 -0.5035 -0.1814 0.040 Uiso 1 1 d R . .
H50B H -0.2137 -0.5421 -0.0614 0.040 Uiso 1 1 d R . .

loop_
_atom_site_aniso_label
_atom_site_aniso_U_11
_atom_site_aniso_U_22
_atom_site_aniso_U_33
_atom_site_aniso_U_23
_atom_site_aniso_U_13
_atom_site_aniso_U_12
Zn1 0.01912(14) 0.01953(14) 0.02014(14) -0.00548(9) -0.00330(9) -0.00090(9)
C1 0.0172(10) 0.0145(9) 0.0180(9) -0.0037(7) -0.0003(7) -0.0011(7)
N11 0.0148(8) 0.0174(8) 0.0201(8) -0.0016(6) -0.0030(6) -0.0016(6)
C12 0.0161(9) 0.0165(9) 0.0169(9) 0.0009(7) -0.0046(7) 0.0001(7)
C13 0.0220(11) 0.0209(10) 0.0205(10) -0.0036(8) -0.0040(8) -0.0007(8)
C14 0.0214(10) 0.0255(11) 0.0208(10) -0.0017(8) 0.0007(8) 0.0030(8)
C15 0.0153(10) 0.0246(11) 0.0285(11) -0.0001(9) -0.0001(8) -0.0028(8)
C16 0.0180(10) 0.0195(10) 0.0276(11) -0.0019(8) -0.0044(8) -0.0035(8)
N21 0.0214(9) 0.0213(9) 0.0175(8) -0.0030(7) -0.0016(7) -0.0015(7)
C22 0.0124(9) 0.0201(10) 0.0179(10) -0.0033(8) -0.0007(7) 0.0006(7)
C23 0.0205(10) 0.0209(10) 0.0213(10) -0.0032(8) -0.0017(8) -0.0012(8)
C24 0.0282(12) 0.0207(10) 0.0242(11) 0.0012(8) -0.0015(9) -0.0017(9)
C25 0.0332(13) 0.0295(12) 0.0171(10) 0.0017(9) -0.0032(9) -0.0008(9)
C26 0.0287(12) 0.0296(12) 0.0178(10) -0.0059(8) -0.0034(8) -0.0025(9)
C30 0.0225(11) 0.0321(12) 0.0254(11) -0.0082(9) -0.0053(9) -0.0028(9)
O30 0.0279(8) 0.0255(8) 0.0302(8) -0.0066(6) -0.0128(7) 0.0001(6)
O31 0.0478(11) 0.0319(10) 0.0407(10) -0.0149(8) -0.0188(8) 0.0069(8)
C31 0.0475(16) 0.0464(16) 0.0287(13) -0.0083(11) -0.0149(11) -0.0030(12)
O40 0.0254(8) 0.0360(9) 0.0248(8) -0.0023(7) -0.0025(6) 0.0067(7)
C40 0.0220(11) 0.0156(10) 0.0270(11) -0.0015(8) -0.0006(8) -0.0036(8)
O41 0.0352(9) 0.0322(9) 0.0264(8) -0.0088(7) -0.0022(7) 0.0010(7)
C41 0.0264(12) 0.0430(14) 0.0360(13) -0.0066(11) -0.0018(10) 0.0071(10)
O50 0.0310(9) 0.0223(8) 0.0267(8) -0.0039(6) -0.0048(6) -0.0006(6)

loop_
_atom_type_symbol
_atom_type_description
_atom_type_scat_dispersion_real
_atom_type_scat_dispersion_imag
_atom_type_scat_source
C C 0.0033 0.0016 'International Tables Vol C Tables 4.2.6.8 and 6.1.1.4'
H H 0.0000 0.0000 'International Tables Vol C Tables 4.2.6.8 and 6.1.1.4'
N N 0.0061 0.0033 'International Tables Vol C Tables 4.2.6.8 and 6.1.1.4'
O O 0.0106 0.0060 'International Tables Vol C Tables 4.2.6.8 and 6.1.1.4'
Zn Zn 0.2839 1.4301 'International Tables Vol C Tables 4.2.6.8 and 6.1.1.4'

loop_
_geom_angle_atom_site_label_1
_geom_angle_atom_site_label_2
_geom_angle_atom_site_label_3
_geom_angle
_geom_angle_site_symmetry_1
_geom_angle_site_symmetry_3
_geom_angle_publ_flag
O40 Zn1 O30 106.10(7) . . ?
O40 Zn1 N11 139.17(7) . . ?
O30 Zn1 N11 114.63(7) . . ?
O40 Zn1 O50 92.98(7) . . ?
O30 Zn1 O50 90.63(6) . . ?
N11 Zn1 O50 89.46(6) . . ?
O40 Zn1 N21 93.12(7) . . ?
O30 Zn1 N21 88.85(6) . . ?
N11 Zn1 N21 85.12(6) . . ?
O50 Zn1 N21 173.78(6) . . ?
C1 C1 C12 121.6(2) 2 . ?
C1 C1 C22 122.8(2) 2 . ?
C12 C1 C22 115.39(17) . . ?
C16 N11 C12 117.84(17) . . ?
C16 N11 Zn1 119.17(14) . . ?
C12 N11 Zn1 122.58(13) . . ?
N11 C12 C13 122.28(18) . . ?
N11 C12 C1 117.75(17) . . ?
C13 C12 C1 119.91(17) . . ?
C14 C13 C12 119.25(19) . . ?
C15 C14 C13 118.6(2) . . ?
C14 C15 C16 119.22(19) . . ?
N11 C16 C15 122.75(19) . . ?
C22 N21 C26 118.06(18) . . ?
C22 N21 Zn1 121.17(13) . . ?
C26 N21 Zn1 120.73(14) . . ?
N21 C22 C23 122.03(18) . . ?
N21 C22 C1 116.42(17) . . ?
C23 C22 C1 121.44(18) . . ?
C24 C23 C22 119.09(19) . . ?
C25 C24 C23 119.2(2) . . ?
C26 C25 C24 118.3(2) . . ?
N21 C26 C25 123.3(2) . . ?
O31 C30 O30 125.4(2) . . ?
O31 C30 C31 119.7(2) . . ?
O30 C30 C31 114.9(2) . . ?
C30 O30 Zn1 123.73(15) . . ?
C40 O40 Zn1 113.32(14) . . ?
O41 C40 O40 123.4(2) . . ?
O41 C40 C41 120.6(2) . . ?
O40 C40 C41 116.0(2) . . ?

loop_
_geom_bond_atom_site_label_1
_geom_bond_atom_site_label_2
_geom_bond_distance
_geom_bond_site_symmetry_2
_geom_bond_publ_flag
Zn1 O40 1.9799(16) . ?
Zn1 O30 1.9897(15) . ?
Zn1 N11 2.0923(17) . ?
Zn1 O50 2.1514(16) . ?
Zn1 N21 2.2095(18) . ?
C1 C1 1.336(4) 2 ?
C1 C12 1.496(3) . ?
C1 C22 1.499(3) . ?
N11 C16 1.348(3) . ?
N11 C12 1.351(3) . ?
C12 C13 1.394(3) . ?
C13 C14 1.385(3) . ?
C14 C15 1.385(3) . ?
C15 C16 1.387(3) . ?
N21 C22 1.349(3) . ?
N21 C26 1.351(3) . ?
C22 C23 1.393(3) . ?
C23 C24 1.391(3) . ?
C24 C25 1.389(3) . ?
C25 C26 1.384(3) . ?
C30 O31 1.239(3) . ?
C30 O30 1.291(3) . ?
C30 C31 1.516(3) . ?
O40 C40 1.268(3) . ?
C40 O41 1.244(3) . ?
C40 C41 1.507(3) . ?

loop_
_geom_torsion_atom_site_label_1
_geom_torsion_atom_site_label_2
_geom_torsion_atom_site_label_3
_geom_torsion_atom_site_label_4
_geom_torsion
_geom_torsion_site_symmetry_1
_geom_torsion_site_symmetry_2
_geom_torsion_site_symmetry_3
_geom_torsion_site_symmetry_4
_geom_torsion_publ_flag
O40 Zn1 N11 C16 -132.35(15) . . . . ?
O30 Zn1 N11 C16 52.04(16) . . . . ?
O50 Zn1 N11 C16 -38.41(15) . . . . ?
N21 Zn1 N11 C16 138.53(15) . . . . ?
O40 Zn1 N11 C12 55.16(19) . . . . ?
O30 Zn1 N11 C12 -120.45(15) . . . . ?
O50 Zn1 N11 C12 149.10(15) . . . . ?
N21 Zn1 N11 C12 -33.96(15) . . . . ?
C16 N11 C12 C13 -1.9(3) . . . . ?
Zn1 N11 C12 C13 170.68(14) . . . . ?
C16 N11 C12 C1 -178.91(17) . . . . ?
Zn1 N11 C12 C1 -6.3(2) . . . . ?
C1 C1 C12 N11 -122.1(3) 2 . . . ?
C22 C1 C12 N11 63.0(2) . . . . ?
C1 C1 C12 C13 60.8(3) 2 . . . ?
C22 C1 C12 C13 -114.1(2) . . . . ?
N11 C12 C13 C14 0.6(3) . . . . ?
C1 C12 C13 C14 177.56(18) . . . . ?
C12 C13 C14 C15 1.6(3) . . . . ?
C13 C14 C15 C16 -2.5(3) . . . . ?
C12 N11 C16 C15 1.0(3) . . . . ?
Zn1 N11 C16 C15 -171.84(16) . . . . ?
C14 C15 C16 N11 1.2(3) . . . . ?
O40 Zn1 N21 C22 -98.91(16) . . . . ?
O30 Zn1 N21 C22 155.02(16) . . . . ?
N11 Zn1 N21 C22 40.18(15) . . . . ?
O50 Zn1 N21 C22 69.7(6) . . . . ?
O40 Zn1 N21 C26 78.69(17) . . . . ?
O30 Zn1 N21 C26 -27.37(16) . . . . ?
N11 Zn1 N21 C26 -142.21(17) . . . . ?
O50 Zn1 N21 C26 -112.7(5) . . . . ?
C26 N21 C22 C23 1.7(3) . . . . ?
Zn1 N21 C22 C23 179.36(14) . . . . ?
C26 N21 C22 C1 177.91(18) . . . . ?
Zn1 N21 C22 C1 -4.4(2) . . . . ?
C1 C1 C22 N21 130.4(3) 2 . . . ?
C12 C1 C22 N21 -54.8(2) . . . . ?
C1 C1 C22 C23 -53.3(3) 2 . . . ?
C12 C1 C22 C23 121.5(2) . . . . ?
N21 C22 C23 C24 -1.4(3) . . . . ?
C1 C22 C23 C24 -177.38(19) . . . . ?
C22 C23 C24 C25 -0.1(3) . . . . ?
C23 C24 C25 C26 1.2(3) . . . . ?
C22 N21 C26 C25 -0.6(3) . . . . ?
Zn1 N21 C26 C25 -178.27(17) . . . . ?
C24 C25 C26 N21 -0.8(4) . . . . ?
O31 C30 O30 Zn1 18.2(3) . . . . ?
C31 C30 O30 Zn1 -161.04(16) . . . . ?
O40 Zn1 O30 C30 50.45(18) . . . . ?
N11 Zn1 O30 C30 -132.53(17) . . . . ?
O50 Zn1 O30 C30 -42.84(18) . . . . ?
N21 Zn1 O30 C30 143.37(18) . . . . ?
O30 Zn1 O40 C40 -173.48(14) . . . . ?
N11 Zn1 O40 C40 10.7(2) . . . . ?
O50 Zn1 O40 C40 -81.95(15) . . . . ?
N21 Zn1 O40 C40 96.82(15) . . . . ?
Zn1 O40 C40 O41 -2.2(3) . . . . ?
Zn1 O40 C40 C41 178.64(15) . . . . ?
